data_4322725
loop_
_publ_author_name
'Ingo Schranz'
'Lothar Stahl'
'Richard J. Staples'

_publ_section_title
;
 Polycyclic Bis(tert-butylamido)cyclodiphosph(III)azane Complexes of
 Lithium and Magnesium: Their Syntheses, Molecular Structures, and
 Relationships to Isoelectronic Cyclodisilazane Derivatives
;
_journal_name_full 'Inorganic Chemistry'
_journal_page_first 1493
_journal_page_last 1498
_journal_paper_doi 10.1021/ic971201f
_journal_volume 37
_journal_year 1998
_chemical_formula_sum 'C24 H52 Li2 N4 O2 P2'
_chemical_formula_weight 504.52
_chemical_name_systematic
; 
 ? 
;
_space_group_IT_number 14
_symmetry_cell_setting monoclinic
_symmetry_space_group_name_Hall '-P 2ybc'
_symmetry_space_group_name_H-M 'P 1 21/c 1'
_atom_sites_solution_hydrogens geom
_atom_sites_solution_primary direct
_atom_sites_solution_secondary difmap
_audit_creation_method SHELXL
_cell_angle_alpha 90.00
_cell_angle_beta 105.617(7)
_cell_angle_gamma 90.00
_cell_formula_units_Z 4
_cell_length_a 10.691(1)
_cell_length_b 15.827(2)
_cell_length_c 19.424(4)
_cell_measurement_reflns_used 94
_cell_measurement_temperature 233(2)
_cell_measurement_theta_max 19.03
_cell_measurement_theta_min 2.83
_cell_volume 3165.3(8)
_computing_cell_refinement 'SMART (SIEMENS, V4.033, 1994)'
_computing_data_collection 'ASTRO (SIEMENS, V4.033, 1994)'
_computing_data_reduction 'SAINT (SIEMENS, V4.035, 1994)'
_computing_molecular_graphics 'SHELXTL (SIEMENS, 1994, ver 5.04)'
_computing_publication_material 'CIFTAB (Sheldrick, 1993)'
_computing_structure_refinement 'SHELXL-93 (Sheldrick, 1993)'
_computing_structure_solution 'SHELXS-86 (Sheldrick, 1990)'
_diffrn_ambient_temperature 233(2)
_diffrn_measurement_device 'Siemens CCD'
_diffrn_measurement_method '\w, 0.3 deg'
_diffrn_radiation_monochromator graphite
_diffrn_radiation_source 'fine-focus sealed tube'
_diffrn_radiation_type MoK\a
_diffrn_radiation_wavelength 0.71073
_diffrn_reflns_av_R_equivalents 0.0492
_diffrn_reflns_av_sigmaI/netI 0.0607
_diffrn_reflns_limit_h_max 10
_diffrn_reflns_limit_h_min -14
_diffrn_reflns_limit_k_max 19
_diffrn_reflns_limit_k_min -20
_diffrn_reflns_limit_l_max 25
_diffrn_reflns_limit_l_min -18
_diffrn_reflns_number 14041
_diffrn_reflns_theta_max 25.00
_diffrn_reflns_theta_min 1.69
_diffrn_standards_decay_% <1
_diffrn_standards_interval_count 0
_diffrn_standards_number 0
_exptl_absorpt_coefficient_mu 0.161
_exptl_absorpt_correction_T_max 0.9683
_exptl_absorpt_correction_T_min 0.9376
_exptl_absorpt_correction_type empirical
_exptl_crystal_colour colorless
_exptl_crystal_density_diffrn 1.059
_exptl_crystal_description block
_exptl_crystal_F_000 1104
_exptl_crystal_size_max 0.4
_exptl_crystal_size_mid 0.25
_exptl_crystal_size_min 0.2
_refine_diff_density_max 0.293
_refine_diff_density_min -0.431
_refine_diff_density_rms 0.062
_refine_ls_extinction_method none
_refine_ls_goodness_of_fit_all 1.034
_refine_ls_goodness_of_fit_obs 1.090
_refine_ls_hydrogen_treatment riding
_refine_ls_matrix_type full
_refine_ls_number_parameters 307
_refine_ls_number_reflns 5531
_refine_ls_number_restraints 0
_refine_ls_restrained_S_all 1.034
_refine_ls_restrained_S_obs 1.090
_refine_ls_R_factor_all 0.0947
_refine_ls_R_factor_obs 0.0663
_refine_ls_shift/esd_max -0.026
_refine_ls_shift/esd_mean 0.004
_refine_ls_structure_factor_coef Fsqd
_refine_ls_weighting_details 'w=1/[\s^2^(Fo^2^)+(0.1101P)^2^+0.3597P] where P=(Fo^2^+2Fc^2^)/3'
_refine_ls_weighting_scheme calc
_refine_ls_wR_factor_all 0.1863
_refine_ls_wR_factor_obs 0.1658
_reflns_number_observed 3985
_reflns_number_total 5531
_reflns_observed_criterion >2sigma(I)
_cod_data_source_file ic971201f_2.cif
_cod_data_source_block ls134f_Compound_2
_cod_depositor_comments
;
The following automatic conversions were performed:

'_refine_ls_weighting_scheme' value 'calc
w=1/[\s^2^(Fo^2^)+(0.1101P)^2^+0.3597P] where P=(Fo^2^+2Fc^2^)/3' was
changed to 'calc'. New tag '_refine_ls_weighting_details' was
created. The value of the new tag was set to
'w=1/[\s^2^(Fo^2^)+(0.1101P)^2^+0.3597P] where P=(Fo^2^+2Fc^2^)/3'.

Automatic conversion script
Id: cif_fix_values 3143 2015-03-26 13:38:13Z robertas 
;
_cod_original_cell_volume 3165.2(9)
_cod_database_code 4322725

loop_
_symmetry_equiv_pos_as_xyz
'x, y, z'
'-x, y+1/2, -z+1/2'
'-x, -y, -z'
'x, -y-1/2, z-1/2'

loop_
_atom_site_aniso_label
_atom_site_aniso_U_11
_atom_site_aniso_U_22
_atom_site_aniso_U_33
_atom_site_aniso_U_23
_atom_site_aniso_U_13
_atom_site_aniso_U_12
P1 0.0438(4) 0.0359(4) 0.0450(4) 0.0064(3) 0.0160(3) 0.0016(3)
P2 0.0415(4) 0.0357(4) 0.0336(4) -0.0019(3) 0.0069(3) -0.0031(3)
Li1 0.038(2) 0.052(3) 0.039(2) -0.001(2) 0.003(2) 0.006(2)
Li2 0.039(2) 0.039(3) 0.043(3) 0.002(2) -0.003(2) -0.002(2)
O1 0.0444(12) 0.083(2) 0.0578(14) -0.0007(12) 0.0076(11) 0.0184(11)
O2 0.0687(14) 0.0528(13) 0.0489(12) 0.0030(10) -0.0175(11) -0.0106(11)
N1 0.0434(12) 0.0448(13) 0.0282(11) 0.0027(9) 0.0038(10) 0.0019(10)
N2 0.0347(11) 0.0328(12) 0.0477(13) 0.0027(10) 0.0097(10) 0.0014(9)
N3 0.0399(12) 0.0367(12) 0.0307(11) 0.0011(9) 0.0065(10) -0.0073(9)
N4 0.0412(12) 0.0316(12) 0.0467(13) 0.0009(10) 0.0121(10) -0.0009(10)
C1 0.062(2) 0.064(2) 0.0276(14) 0.0047(13) 0.0027(13) 0.008(2)
C2 0.100(3) 0.089(3) 0.039(2) 0.018(2) 0.008(2) 0.032(2)
C3 0.058(2) 0.114(3) 0.041(2) -0.001(2) -0.013(2) 0.000(2)
C4 0.086(3) 0.086(3) 0.040(2) -0.009(2) 0.019(2) 0.004(2)
C5 0.039(2) 0.045(2) 0.069(2) 0.0043(14) 0.0193(15) 0.0108(13)
C6 0.064(2) 0.062(2) 0.109(3) 0.030(2) 0.020(2) 0.025(2)
C7 0.033(2) 0.076(3) 0.181(5) -0.020(3) 0.018(2) -0.003(2)
C8 0.092(3) 0.106(3) 0.105(3) 0.007(3) 0.057(3) 0.038(3)
C9 0.045(2) 0.047(2) 0.0400(15) -0.0019(12) 0.0118(13) -0.0112(13)
C10 0.090(3) 0.075(2) 0.061(2) -0.011(2) 0.039(2) -0.030(2)
C11 0.060(2) 0.095(3) 0.068(2) -0.004(2) 0.008(2) -0.035(2)
C12 0.088(3) 0.051(2) 0.103(3) 0.020(2) 0.043(2) -0.002(2)
C13 0.043(2) 0.035(2) 0.058(2) 0.0017(13) 0.0123(14) -0.0026(12)
C14 0.054(2) 0.046(2) 0.102(3) -0.003(2) 0.013(2) -0.014(2)
C15 0.095(3) 0.044(2) 0.077(2) -0.017(2) 0.029(2) -0.006(2)
C16 0.066(2) 0.040(2) 0.090(3) 0.016(2) 0.007(2) 0.008(2)
C17 0.057(2) 0.143(4) 0.071(3) 0.007(2) 0.006(2) 0.037(2)
C18 0.080(3) 0.087(3) 0.114(4) 0.030(3) 0.032(3) 0.027(2)
C19 0.116(4) 0.098(4) 0.119(4) -0.022(3) 0.042(3) 0.033(3)
C20 0.063(2) 0.107(3) 0.064(2) -0.005(2) 0.018(2) 0.007(2)
C21 0.088(3) 0.066(2) 0.067(2) -0.006(2) -0.004(2) -0.028(2)
C22 0.055(2) 0.127(4) 0.077(3) -0.011(3) -0.014(2) -0.011(2)
C23 0.080(3) 0.076(3) 0.067(2) 0.002(2) -0.020(2) 0.013(2)
C24 0.084(2) 0.065(2) 0.054(2) 0.016(2) -0.014(2) -0.003(2)

loop_
_atom_site_label
_atom_site_type_symbol
_atom_site_fract_x
_atom_site_fract_y
_atom_site_fract_z
_atom_site_U_iso_or_equiv
_atom_site_thermal_displace_type
_atom_site_occupancy
_atom_site_calc_flag
_atom_site_refinement_flags
_atom_site_disorder_group
P1 P 0.16022(7) 0.21653(4) 0.20357(4) 0.0408(2) Uani 1 d . .
P2 P 0.25591(7) 0.36862(4) 0.18856(4) 0.0376(2) Uani 1 d . .
Li1 Li 0.3740(4) 0.2286(3) 0.1529(2) 0.0442(11) Uani 1 d . .
Li2 Li 0.1560(4) 0.2715(3) 0.0682(2) 0.0431(11) Uani 1 d . .
O1 O 0.5309(2) 0.1722(2) 0.14242(11) 0.0630(6) Uani 1 d . .
O2 O 0.0481(2) 0.27555(13) -0.03059(11) 0.0632(6) Uani 1 d . .
N1 N 0.3071(2) 0.27428(14) 0.23838(11) 0.0399(5) Uani 1 d . .
N2 N 0.1061(2) 0.31393(13) 0.16091(12) 0.0387(5) Uani 1 d . .
N3 N 0.3096(2) 0.35014(13) 0.11809(11) 0.0363(5) Uani 1 d . .
N4 N 0.1948(2) 0.16750(13) 0.13580(12) 0.0398(5) Uani 1 d . .
C1 C 0.3753(3) 0.2761(2) 0.31635(14) 0.0528(8) Uani 1 d . .
C2 C 0.4127(4) 0.1855(3) 0.3405(2) 0.0783(12) Uani 1 d . .
H2A H 0.3347(4) 0.1516(3) 0.3338(2) 0.117 Uiso 1 calc R .
H2B H 0.4602(4) 0.1854(3) 0.3907(2) 0.117 Uiso 1 calc R .
H2C H 0.4668(4) 0.1620(3) 0.3124(2) 0.117 Uiso 1 calc R .
C3 C 0.4960(3) 0.3304(3) 0.3265(2) 0.0762(11) Uani 1 d . .
H3A H 0.4708(3) 0.3877(3) 0.3109(2) 0.114 Uiso 1 calc R .
H3B H 0.5505(3) 0.3075(3) 0.2984(2) 0.114 Uiso 1 calc R .
H3C H 0.5438(3) 0.3309(3) 0.3766(2) 0.114 Uiso 1 calc R .
C4 C 0.2896(4) 0.3122(3) 0.3610(2) 0.0703(10) Uani 1 d . .
H4A H 0.2126(4) 0.2775(3) 0.3547(2) 0.105 Uiso 1 calc R .
H4B H 0.2642(4) 0.3695(3) 0.3455(2) 0.105 Uiso 1 calc R .
H4C H 0.3377(4) 0.3126(3) 0.4110(2) 0.105 Uiso 1 calc R .
C5 C -0.0206(3) 0.3525(2) 0.1587(2) 0.0503(8) Uani 1 d . .
C6 C -0.0365(4) 0.4319(2) 0.1138(2) 0.0790(12) Uani 1 d . .
H6A H -0.0297(4) 0.4180(2) 0.0663(2) 0.118 Uiso 1 calc R .
H6B H 0.0310(4) 0.4720(2) 0.1359(2) 0.118 Uiso 1 calc R .
H6C H -0.1210(4) 0.4567(2) 0.1104(2) 0.118 Uiso 1 calc R .
C7 C -0.1262(3) 0.2898(3) 0.1228(3) 0.099(2) Uani 1 d . .
H7A H -0.1180(3) 0.2762(3) 0.0756(3) 0.148 Uiso 1 calc R .
H7B H -0.2108(3) 0.3147(3) 0.1187(3) 0.148 Uiso 1 calc R .
H7C H -0.1171(3) 0.2387(3) 0.1513(3) 0.148 Uiso 1 calc R .
C8 C -0.0314(4) 0.3749(3) 0.2328(2) 0.0949(14) Uani 1 d . .
H8A H -0.0211(4) 0.3242(3) 0.2618(2) 0.142 Uiso 1 calc R .
H8B H -0.1159(4) 0.3996(3) 0.2292(2) 0.142 Uiso 1 calc R .
H8C H 0.0360(4) 0.4151(3) 0.2547(2) 0.142 Uiso 1 calc R .
C9 C 0.3856(3) 0.4154(2) 0.09264(14) 0.0440(7) Uani 1 d . .
C10 C 0.4099(4) 0.3824(2) 0.0239(2) 0.0720(11) Uani 1 d . .
H10A H 0.4567(4) 0.3293(2) 0.0334(2) 0.108 Uiso 1 calc R .
H10B H 0.4610(4) 0.4233(2) 0.0060(2) 0.108 Uiso 1 calc R .
H10C H 0.3275(4) 0.3736(2) -0.0114(2) 0.108 Uiso 1 calc R .
C11 C 0.5160(3) 0.4310(3) 0.1471(2) 0.0762(11) Uani 1 d . .
H11A H 0.5014(3) 0.4521(3) 0.1912(2) 0.114 Uiso 1 calc R .
H11B H 0.5650(3) 0.4724(3) 0.1282(2) 0.114 Uiso 1 calc R .
H11C H 0.5645(3) 0.3785(3) 0.1565(2) 0.114 Uiso 1 calc R .
C12 C 0.3118(4) 0.4989(2) 0.0771(2) 0.0774(11) Uani 1 d . .
H12A H 0.2959(4) 0.5204(2) 0.1207(2) 0.116 Uiso 1 calc R .
H12B H 0.2296(4) 0.4898(2) 0.0416(2) 0.116 Uiso 1 calc R .
H12C H 0.3631(4) 0.5395(2) 0.0590(2) 0.116 Uiso 1 calc R .
C13 C 0.1717(3) 0.0757(2) 0.1268(2) 0.0455(7) Uani 1 d . .
C14 C 0.0307(3) 0.0526(2) 0.1211(2) 0.0688(10) Uani 1 d . .
H14A H 0.0092(3) 0.0691(2) 0.1646(2) 0.103 Uiso 1 calc R .
H14B H 0.0192(3) -0.0080(2) 0.1144(2) 0.103 Uiso 1 calc R .
H14C H -0.0260(3) 0.0818(2) 0.0807(2) 0.103 Uiso 1 calc R .
C15 C 0.2048(4) 0.0493(2) 0.0579(2) 0.0710(10) Uani 1 d . .
H15A H 0.2943(4) 0.0639(2) 0.0612(2) 0.106 Uiso 1 calc R .
H15B H 0.1478(4) 0.0785(2) 0.0176(2) 0.106 Uiso 1 calc R .
H15C H 0.1931(4) -0.0112(2) 0.0513(2) 0.106 Uiso 1 calc R .
C16 C 0.2597(3) 0.0259(2) 0.1888(2) 0.0680(10) Uani 1 d . .
H16A H 0.3498(3) 0.0401(2) 0.1930(2) 0.102 Uiso 1 calc R .
H16B H 0.2466(3) -0.0341(2) 0.1797(2) 0.102 Uiso 1 calc R .
H16C H 0.2385(3) 0.0403(2) 0.2329(2) 0.102 Uiso 1 calc R .
C17 C 0.6275(4) 0.1354(3) 0.1996(2) 0.0928(14) Uani 1 d . .
H17A H 0.5859(4) 0.1051(3) 0.2315(2) 0.111 Uiso 1 calc R .
H17B H 0.6824(4) 0.1800(3) 0.2273(2) 0.111 Uiso 1 calc R .
C18 C 0.7065(4) 0.0774(3) 0.1716(3) 0.0924(13) Uani 1 d . .
H18A H 0.7142(4) 0.0227(3) 0.1961(3) 0.111 Uiso 1 calc R .
H18B H 0.7936(4) 0.1005(3) 0.1768(3) 0.111 Uiso 1 calc R .
C19 C 0.6347(5) 0.0690(3) 0.0953(3) 0.109(2) Uani 1 d . .
H19A H 0.5776(5) 0.0195(3) 0.0879(3) 0.130 Uiso 1 calc R .
H19B H 0.6951(5) 0.0631(3) 0.0655(3) 0.130 Uiso 1 calc R .
C20 C 0.5569(4) 0.1485(3) 0.0771(2) 0.0781(11) Uani 1 d . .
H20A H 0.6066(4) 0.1925(3) 0.0607(2) 0.094 Uiso 1 calc R .
H20B H 0.4761(4) 0.1383(3) 0.0399(2) 0.094 Uiso 1 calc R .
C21 C -0.0419(4) 0.2127(2) -0.0659(2) 0.0786(11) Uani 1 d . .
H21A H -0.0772(4) 0.1819(2) -0.0316(2) 0.094 Uiso 1 calc R .
H21B H 0.0003(4) 0.1722(2) -0.0907(2) 0.094 Uiso 1 calc R .
C22 C -0.1469(4) 0.2597(3) -0.1182(2) 0.0927(13) Uani 1 d . .
H22A H -0.1891(4) 0.2239(3) -0.1590(2) 0.111 Uiso 1 calc R .
H22B H -0.2127(4) 0.2803(3) -0.0955(2) 0.111 Uiso 1 calc R .
C23 C -0.0764(4) 0.3313(3) -0.1407(2) 0.0819(12) Uani 1 d . .
H23A H -0.0440(4) 0.3155(3) -0.1816(2) 0.098 Uiso 1 calc R .
H23B H -0.1327(4) 0.3810(3) -0.1536(2) 0.098 Uiso 1 calc R .
C24 C 0.0322(4) 0.3479(2) -0.0764(2) 0.0741(11) Uani 1 d . .
H24A H 0.1123(4) 0.3585(2) -0.0903(2) 0.089 Uiso 1 calc R .
H24B H 0.0131(4) 0.3979(2) -0.0512(2) 0.089 Uiso 1 calc R .

loop_
_atom_type_symbol
_atom_type_description
_atom_type_scat_dispersion_real
_atom_type_scat_dispersion_imag
_atom_type_scat_source
C C 0.0033 0.0016 'International Tables Vol C Tables 4.2.6.8 and 6.1.1.4'
H H 0.0000 0.0000 'International Tables Vol C Tables 4.2.6.8 and 6.1.1.4'
Li Li -0.0003 0.0001 'International Tables Vol C Tables 4.2.6.8 and 6.1.1.4'
N N 0.0061 0.0033 'International Tables Vol C Tables 4.2.6.8 and 6.1.1.4'
O O 0.0106 0.0060 'International Tables Vol C Tables 4.2.6.8 and 6.1.1.4'
P P 0.1023 0.0942 'International Tables Vol C Tables 4.2.6.8 and 6.1.1.4'

loop_
_geom_angle_atom_site_label_1
_geom_angle_atom_site_label_2
_geom_angle_atom_site_label_3
_geom_angle
_geom_angle_site_symmetry_1
_geom_angle_site_symmetry_3
_geom_angle_publ_flag
N4 P1 N2 98.67(11) . . ?
N4 P1 N1 100.33(11) . . ?
N2 P1 N1 82.82(10) . . ?
N3 P2 N2 98.65(10) . . ?
N3 P2 N1 100.23(11) . . ?
N2 P2 N1 82.86(10) . . ?
O1 Li1 N4 123.1(3) . . ?
O1 Li1 N3 126.9(3) . . ?
N4 Li1 N3 99.6(2) . . ?
O1 Li1 N1 136.2(2) . . ?
N4 Li1 N1 78.1(2) . . ?
N3 Li1 N1 77.7(2) . . ?
O2 Li2 N4 127.7(2) . . ?
O2 Li2 N3 128.4(2) . . ?
N4 Li2 N3 100.4(2) . . ?
O2 Li2 N2 127.3(2) . . ?
N4 Li2 N2 76.5(2) . . ?
N3 Li2 N2 76.2(2) . . ?
C20 O1 C17 108.3(3) . . ?
C20 O1 Li1 126.3(2) . . ?
C17 O1 Li1 124.6(3) . . ?
C21 O2 C24 107.9(2) . . ?
C21 O2 Li2 126.3(2) . . ?
C24 O2 Li2 125.2(2) . . ?
C1 N1 P2 121.9(2) . . ?
C1 N1 P1 122.2(2) . . ?
P2 N1 P1 96.50(10) . . ?
C1 N1 Li1 129.0(2) . . ?
P2 N1 Li1 88.8(2) . . ?
P1 N1 Li1 88.6(2) . . ?
C5 N2 P2 123.7(2) . . ?
C5 N2 P1 123.7(2) . . ?
P2 N2 P1 97.38(10) . . ?
C5 N2 Li2 123.0(2) . . ?
P2 N2 Li2 89.92(14) . . ?
P1 N2 Li2 89.80(15) . . ?
C9 N3 P2 120.0(2) . . ?
C9 N3 Li2 134.2(2) . . ?
P2 N3 Li2 94.9(2) . . ?
C9 N3 Li1 126.0(2) . . ?
P2 N3 Li1 93.0(2) . . ?
Li2 N3 Li1 75.5(2) . . ?
C13 N4 P1 119.3(2) . . ?
C13 N4 Li2 134.9(2) . . ?
P1 N4 Li2 94.7(2) . . ?
C13 N4 Li1 126.2(2) . . ?
P1 N4 Li1 92.8(2) . . ?
Li2 N4 Li1 75.7(2) . . ?
N1 C1 C3 107.9(2) . . ?
N1 C1 C2 108.0(2) . . ?
C3 C1 C2 110.4(3) . . ?
N1 C1 C4 112.2(2) . . ?
C3 C1 C4 109.4(3) . . ?
C2 C1 C4 108.9(3) . . ?
N2 C5 C8 111.9(3) . . ?
N2 C5 C6 108.7(2) . . ?
C8 C5 C6 109.1(3) . . ?
N2 C5 C7 107.8(2) . . ?
C8 C5 C7 110.5(3) . . ?
C6 C5 C7 108.8(3) . . ?
N3 C9 C10 107.0(2) . . ?
N3 C9 C12 111.7(2) . . ?
C10 C9 C12 108.9(3) . . ?
N3 C9 C11 111.3(2) . . ?
C10 C9 C11 108.9(3) . . ?
C12 C9 C11 108.9(3) . . ?
N4 C13 C14 112.1(2) . . ?
N4 C13 C15 107.5(2) . . ?
C14 C13 C15 109.1(3) . . ?
N4 C13 C16 111.4(2) . . ?
C14 C13 C16 108.6(3) . . ?
C15 C13 C16 108.0(3) . . ?
O1 C17 C18 109.9(3) . . ?
C17 C18 C19 103.6(3) . . ?
C18 C19 C20 105.4(4) . . ?
O1 C20 C19 103.9(3) . . ?
O2 C21 C22 105.4(3) . . ?
C23 C22 C21 103.4(3) . . ?
C24 C23 C22 103.3(3) . . ?
O2 C24 C23 108.5(3) . . ?

loop_
_geom_bond_atom_site_label_1
_geom_bond_atom_site_label_2
_geom_bond_distance
_geom_bond_site_symmetry_2
_geom_bond_publ_flag
P1 N4 1.654(2) . ?
P1 N2 1.772(2) . ?
P1 N1 1.785(2) . ?
P2 N3 1.647(2) . ?
P2 N2 1.772(2) . ?
P2 N1 1.783(2) . ?
Li1 O1 1.959(5) . ?
Li1 N4 2.090(5) . ?
Li1 N3 2.094(5) . ?
Li1 N1 2.104(5) . ?
Li2 O2 1.955(5) . ?
Li2 N4 2.077(5) . ?
Li2 N3 2.081(5) . ?
Li2 N2 2.121(5) . ?
O1 C20 1.419(4) . ?
O1 C17 1.421(4) . ?
O2 C21 1.425(4) . ?
O2 C24 1.432(4) . ?
N1 C1 1.494(3) . ?
N2 C5 1.475(3) . ?
N3 C9 1.479(3) . ?
N4 C13 1.476(3) . ?
C1 C3 1.519(5) . ?
C1 C2 1.529(5) . ?
C1 C4 1.532(4) . ?
C5 C8 1.516(5) . ?
C5 C6 1.514(4) . ?
C5 C7 1.523(5) . ?
C9 C10 1.519(4) . ?
C9 C12 1.527(4) . ?
C9 C11 1.526(4) . ?
C13 C14 1.526(4) . ?
C13 C15 1.532(4) . ?
C13 C16 1.532(4) . ?
C17 C18 1.449(5) . ?
C18 C19 1.480(6) . ?
C19 C20 1.498(6) . ?
C21 C22 1.494(5) . ?
C22 C23 1.491(6) . ?
C23 C24 1.483(5) . ?

loop_
_geom_torsion_atom_site_label_1
_geom_torsion_atom_site_label_2
_geom_torsion_atom_site_label_3
_geom_torsion_atom_site_label_4
_geom_torsion
_geom_torsion_site_symmetry_1
_geom_torsion_site_symmetry_2
_geom_torsion_site_symmetry_3
_geom_torsion_site_symmetry_4
_geom_torsion_publ_flag
N4 Li1 O1 C20 73.1(4) . . . . ?
N3 Li1 O1 C20 -64.6(4) . . . . ?
N1 Li1 O1 C20 -178.1(3) . . . . ?
N4 Li1 O1 C17 -95.6(4) . . . . ?
N3 Li1 O1 C17 126.8(4) . . . . ?
N1 Li1 O1 C17 13.3(6) . . . . ?
N4 Li2 O2 C21 14.4(5) . . . . ?
N3 Li2 O2 C21 169.0(3) . . . . ?
N2 Li2 O2 C21 -88.2(4) . . . . ?
N4 Li2 O2 C24 -175.3(3) . . . . ?
N3 Li2 O2 C24 -20.7(5) . . . . ?
N2 Li2 O2 C24 82.1(4) . . . . ?
N3 P2 N1 C1 132.8(2) . . . . ?
N2 P2 N1 C1 -129.6(2) . . . . ?
N3 P2 N1 P1 -92.47(11) . . . . ?
N2 P2 N1 P1 5.08(10) . . . . ?
N3 P2 N1 Li1 -4.0(2) . . . . ?
N2 P2 N1 Li1 93.6(2) . . . . ?
N4 P1 N1 C1 -133.0(2) . . . . ?
N2 P1 N1 C1 129.4(2) . . . . ?
N4 P1 N1 P2 92.48(11) . . . . ?
N2 P1 N1 P2 -5.08(10) . . . . ?
N4 P1 N1 Li1 3.8(2) . . . . ?
N2 P1 N1 Li1 -93.8(2) . . . . ?
O1 Li1 N1 C1 2.9(5) . . . . ?
N4 Li1 N1 C1 128.9(3) . . . . ?
N3 Li1 N1 C1 -128.4(3) . . . . ?
O1 Li1 N1 P2 134.5(4) . . . . ?
N4 Li1 N1 P2 -99.56(14) . . . . ?
N3 Li1 N1 P2 3.15(13) . . . . ?
O1 Li1 N1 P1 -128.9(4) . . . . ?
N4 Li1 N1 P1 -3.03(13) . . . . ?
N3 Li1 N1 P1 99.67(13) . . . . ?
N3 P2 N2 C5 -126.4(2) . . . . ?
N1 P2 N2 C5 134.2(2) . . . . ?
N3 P2 N2 P1 94.20(11) . . . . ?
N1 P2 N2 P1 -5.12(10) . . . . ?
N3 P2 N2 Li2 4.4(2) . . . . ?
N1 P2 N2 Li2 -94.91(15) . . . . ?
N4 P1 N2 C5 126.4(2) . . . . ?
N1 P1 N2 C5 -134.2(2) . . . . ?
N4 P1 N2 P2 -94.29(11) . . . . ?
N1 P1 N2 P2 5.12(10) . . . . ?
N4 P1 N2 Li2 -4.4(2) . . . . ?
N1 P1 N2 Li2 95.01(14) . . . . ?
O2 Li2 N2 C5 -0.3(4) . . . . ?
N4 Li2 N2 C5 -127.7(2) . . . . ?
N3 Li2 N2 C5 127.8(2) . . . . ?
O2 Li2 N2 P2 -131.6(3) . . . . ?
N4 Li2 N2 P2 100.94(13) . . . . ?
N3 Li2 N2 P2 -3.55(12) . . . . ?
O2 Li2 N2 P1 131.0(3) . . . . ?
N4 Li2 N2 P1 3.56(12) . . . . ?
N3 Li2 N2 P1 -100.93(13) . . . . ?
N2 P2 N3 C9 144.6(2) . . . . ?
N1 P2 N3 C9 -131.2(2) . . . . ?
N2 P2 N3 Li2 -4.5(2) . . . . ?
N1 P2 N3 Li2 79.7(2) . . . . ?
N2 P2 N3 Li1 -80.2(2) . . . . ?
N1 P2 N3 Li1 4.0(2) . . . . ?
O2 Li2 N3 C9 -10.8(5) . . . . ?
N4 Li2 N3 C9 149.1(3) . . . . ?
N2 Li2 N3 C9 -137.8(3) . . . . ?
O2 Li2 N3 P2 130.8(3) . . . . ?
N4 Li2 N3 P2 -69.4(2) . . . . ?
N2 Li2 N3 P2 3.84(13) . . . . ?
O2 Li2 N3 Li1 -137.3(3) . . . . ?
N4 Li2 N3 Li1 22.5(2) . . . . ?
N2 Li2 N3 Li1 95.7(2) . . . . ?
O1 Li1 N3 C9 -11.8(4) . . . . ?
N4 Li1 N3 C9 -156.9(2) . . . . ?
N1 Li1 N3 C9 127.6(2) . . . . ?
O1 Li1 N3 P2 -142.9(3) . . . . ?
N4 Li1 N3 P2 72.0(2) . . . . ?
N1 Li1 N3 P2 -3.41(14) . . . . ?
O1 Li1 N3 Li2 122.8(3) . . . . ?
N4 Li1 N3 Li2 -22.3(2) . . . . ?
N1 Li1 N3 Li2 -97.7(2) . . . . ?
N2 P1 N4 C13 -144.7(2) . . . . ?
N1 P1 N4 C13 131.0(2) . . . . ?
N2 P1 N4 Li2 4.5(2) . . . . ?
N1 P1 N4 Li2 -79.7(2) . . . . ?
N2 P1 N4 Li1 80.4(2) . . . . ?
N1 P1 N4 Li1 -3.8(2) . . . . ?
O2 Li2 N4 C13 10.1(5) . . . . ?
N3 Li2 N4 C13 -149.9(2) . . . . ?
N2 Li2 N4 C13 137.2(3) . . . . ?
O2 Li2 N4 P1 -130.8(3) . . . . ?
N3 Li2 N4 P1 69.1(2) . . . . ?
N2 Li2 N4 P1 -3.83(13) . . . . ?
O2 Li2 N4 Li1 137.5(3) . . . . ?
N3 Li2 N4 Li1 -22.5(2) . . . . ?
N2 Li2 N4 Li1 -95.5(2) . . . . ?
O1 Li1 N4 C13 11.2(4) . . . . ?
N3 Li1 N4 C13 158.1(2) . . . . ?
N1 Li1 N4 C13 -126.8(2) . . . . ?
O1 Li1 N4 P1 141.2(3) . . . . ?
N3 Li1 N4 P1 -71.9(2) . . . . ?
N1 Li1 N4 P1 3.27(14) . . . . ?
O1 Li1 N4 Li2 -124.6(3) . . . . ?
N3 Li1 N4 Li2 22.3(2) . . . . ?
N1 Li1 N4 Li2 97.4(2) . . . . ?
P2 N1 C1 C3 -56.9(3) . . . . ?
P1 N1 C1 C3 179.7(2) . . . . ?
Li1 N1 C1 C3 61.3(4) . . . . ?
P2 N1 C1 C2 -176.3(2) . . . . ?
P1 N1 C1 C2 60.3(3) . . . . ?
Li1 N1 C1 C2 -58.0(4) . . . . ?
P2 N1 C1 C4 63.7(3) . . . . ?
P1 N1 C1 C4 -59.7(3) . . . . ?
Li1 N1 C1 C4 -178.0(3) . . . . ?
P2 N2 C5 C8 -65.9(3) . . . . ?
P1 N2 C5 C8 63.1(3) . . . . ?
Li2 N2 C5 C8 178.5(3) . . . . ?
P2 N2 C5 C6 54.6(3) . . . . ?
P1 N2 C5 C6 -176.3(2) . . . . ?
Li2 N2 C5 C6 -60.9(3) . . . . ?
P2 N2 C5 C7 172.4(3) . . . . ?
P1 N2 C5 C7 -58.5(4) . . . . ?
Li2 N2 C5 C7 56.9(4) . . . . ?
P2 N3 C9 C10 -175.1(2) . . . . ?
Li2 N3 C9 C10 -40.7(4) . . . . ?
Li1 N3 C9 C10 65.3(3) . . . . ?
P2 N3 C9 C12 -55.9(3) . . . . ?
Li2 N3 C9 C12 78.5(4) . . . . ?
Li1 N3 C9 C12 -175.5(3) . . . . ?
P2 N3 C9 C11 66.0(3) . . . . ?
Li2 N3 C9 C11 -159.6(3) . . . . ?
Li1 N3 C9 C11 -53.6(4) . . . . ?
P1 N4 C13 C14 56.8(3) . . . . ?
Li2 N4 C13 C14 -77.1(4) . . . . ?
Li1 N4 C13 C14 175.5(3) . . . . ?
P1 N4 C13 C15 176.7(2) . . . . ?
Li2 N4 C13 C15 42.7(4) . . . . ?
Li1 N4 C13 C15 -64.6(3) . . . . ?
P1 N4 C13 C16 -65.1(3) . . . . ?
Li2 N4 C13 C16 160.9(3) . . . . ?
Li1 N4 C13 C16 53.6(3) . . . . ?
C20 O1 C17 C18 -8.3(5) . . . . ?
Li1 O1 C17 C18 162.1(3) . . . . ?
O1 C17 C18 C19 -10.9(5) . . . . ?
C17 C18 C19 C20 24.9(5) . . . . ?
C17 O1 C20 C19 23.6(4) . . . . ?
Li1 O1 C20 C19 -146.6(3) . . . . ?
C18 C19 C20 O1 -30.2(5) . . . . ?
C24 O2 C21 C22 -23.1(4) . . . . ?
Li2 O2 C21 C22 148.6(3) . . . . ?
O2 C21 C22 C23 33.8(4) . . . . ?
C21 C22 C23 C24 -30.9(5) . . . . ?
C21 O2 C24 C23 3.2(4) . . . . ?
Li2 O2 C24 C23 -168.6(3) . . . . ?
C22 C23 C24 O2 17.8(5) . . . . ?
